data_7001633
loop_
_publ_author_name
'England, Jason'
'Gondhia, Reema'
'Bigorra-Lopez, Laura'
'Petersen, Allan R.'
'White, Andrew J. P.'
'Britovsek, George J. P.'

_publ_section_title
;
 Towards robust alkane oxidation catalysts: electronic variations in
 non-heme iron(ii) complexes and their effect in catalytic alkane
 oxidation
;
_journal_issue 27
_journal_name_full 'Dalton Transactions'
_journal_page_first 5319
_journal_page_last 5334
_journal_paper_doi 10.1039/b901390c
_journal_year 2009
_chemical_absolute_configuration unk
_chemical_formula_moiety 'C16 H16 F6 Fe N2 O6 S4'
_chemical_formula_sum 'C16 H16 F6 Fe N2 O6 S4'
_chemical_formula_weight 630.40
_chemical_name_systematic
;
?
;
_space_group_IT_number 5
_symmetry_cell_setting monoclinic
_symmetry_space_group_name_Hall 'C 2y'
_symmetry_space_group_name_H-M 'C 1 2 1'
_atom_sites_solution_hydrogens geom
_atom_sites_solution_primary direct
_atom_sites_solution_secondary difmap
_audit_creation_method SHELXL-97
_cell_angle_alpha 90.00
_cell_angle_beta 102.141(3)
_cell_angle_gamma 90.00
_cell_formula_units_Z 4
_cell_length_a 8.2056(2)
_cell_length_b 15.9411(5)
_cell_length_c 18.1132(5)
_cell_measurement_reflns_used 15795
_cell_measurement_temperature 173(2)
_cell_measurement_theta_max 32.3272
_cell_measurement_theta_min 3.8215
_cell_volume 2316.33(12)
_computing_cell_refinement 'CrysAlis RED, Oxford Diffraction Ltd'
_computing_data_collection 'CrysAlis CCD, Oxford Diffraction Ltd'
_computing_data_reduction 'CrysAlis RED, Oxford Diffraction Ltd'
_computing_molecular_graphics 'Bruker SHELXTL'
_computing_publication_material 'Bruker SHELXTL'
_computing_structure_refinement 'SHELXL-97 (Sheldrick, 1997)'
_computing_structure_solution 'SHELXS-97 (Sheldrick, 1990)'
_diffrn_ambient_temperature 173(2)
_diffrn_detector_area_resol_mean 15.9863
_diffrn_measured_fraction_theta_full 0.991
_diffrn_measured_fraction_theta_max 0.926
_diffrn_measurement_device_type 'OD Xcalibur 3'
_diffrn_measurement_method 'phi and omega scans'
_diffrn_radiation_monochromator graphite
_diffrn_radiation_source 'Enhance (Mo) X-ray Source'
_diffrn_radiation_type MoK\a
_diffrn_radiation_wavelength 0.71073
_diffrn_reflns_av_R_equivalents 0.0371
_diffrn_reflns_av_sigmaI/netI 0.0251
_diffrn_reflns_limit_h_max 12
_diffrn_reflns_limit_h_min -11
_diffrn_reflns_limit_k_max 22
_diffrn_reflns_limit_k_min -23
_diffrn_reflns_limit_l_max 27
_diffrn_reflns_limit_l_min -26
_diffrn_reflns_number 17222
_diffrn_reflns_theta_full 31.00
_diffrn_reflns_theta_max 32.43
_diffrn_reflns_theta_min 3.98
_diffrn_standards_number 0
_exptl_absorpt_coefficient_mu 1.097
_exptl_absorpt_correction_T_max 1.00000
_exptl_absorpt_correction_T_min 0.75816
_exptl_absorpt_correction_type multi-scan
_exptl_absorpt_process_details
;
CrysAlis RED, Oxford Diffraction Ltd.,
Version 1.171.31.7 (release 18-10-2006 CrysAlis171 .NET)
(compiled Oct 18 2006,16:28:17)
Empirical absorption correction using spherical harmonics,
implemented in SCALE3 ABSPACK scaling algorithm.
;
_exptl_crystal_colour Colourless
_exptl_crystal_density_diffrn 1.808
_exptl_crystal_density_method 'not measured'
_exptl_crystal_description needles
_exptl_crystal_F_000 1272
_exptl_crystal_size_max 0.44
_exptl_crystal_size_mid 0.13
_exptl_crystal_size_min 0.10
_refine_diff_density_max 0.727
_refine_diff_density_min -2.187
_refine_diff_density_rms 0.145
_refine_ls_abs_structure_details 'Flack H D (1983), Acta Cryst. A39, 876-881'
_refine_ls_abs_structure_Flack 0.49(4)
_refine_ls_extinction_method none
_refine_ls_goodness_of_fit_ref 1.083
_refine_ls_hydrogen_treatment constr
_refine_ls_matrix_type full
_refine_ls_number_parameters 318
_refine_ls_number_reflns 7397
_refine_ls_number_restraints 109
_refine_ls_restrained_S_all 1.294
_refine_ls_R_factor_all 0.0644
_refine_ls_R_factor_gt 0.0613
_refine_ls_shift/su_max 0.000
_refine_ls_shift/su_mean 0.000
_refine_ls_structure_factor_coef Fsqd
_refine_ls_weighting_details 'calc w=1/[\s^2^(Fo^2^)+(0.0114P)^2^+26.5465P] where P=(Fo^2^+2Fc^2^)/3'
_refine_ls_weighting_scheme calc
_refine_ls_wR_factor_gt 0.1454
_refine_ls_wR_factor_ref 0.1471
_reflns_number_gt 7053
_reflns_number_total 7397
_reflns_threshold_expression >2sigma(I)
_cod_data_source_file b901390c.txt
_cod_data_source_block '[Fe(6)OTF2]'
_cod_depositor_comments
;
The following automatic conversions were performed:
'_symmetry_cell_setting' value 'Monoclinic' changed to 'monoclinic'
according to '/home/saulius/struct/CIF-dictionaries/cif_core.dic'
dictionary named 'cif_core.dic' version 2.4.1 from 2010-06-29.

Automatic conversion script
Id: cif_fix_enum 1527 2010-12-29 10:47:43Z saulius 
;
_cod_original_cell_volume 2316.33(11)
_cod_original_sg_symbol_H-M C2
_cod_database_code 7001633

loop_
_symmetry_equiv_pos_as_xyz
'x, y, z'
'-x, y, -z'
'x+1/2, y+1/2, z'
'-x+1/2, y+1/2, -z'

loop_
_atom_site_label
_atom_site_type_symbol
_atom_site_fract_x
_atom_site_fract_y
_atom_site_fract_z
_atom_site_U_iso_or_equiv
_atom_site_adp_type
_atom_site_occupancy
_atom_site_symmetry_multiplicity
_atom_site_calc_flag
_atom_site_refinement_flags
_atom_site_disorder_assembly
_atom_site_disorder_group
Fe Fe 1.0000 0.92356(7) 1.0000 0.01168(19) Uani 1 2 d SU . .
N1 N 1.1434(7) 0.9489(4) 0.9137(3) 0.0215(7) Uani 1 1 d U . .
C2 C 1.2950(8) 0.9133(6) 0.9193(4) 0.0285(9) Uani 1 1 d U . .
H2A H 1.3335 0.8758 0.9599 0.034 Uiso 1 1 calc R . .
C3 C 1.3966(10) 0.9285(8) 0.8691(6) 0.0373(10) Uani 1 1 d U . .
H3A H 1.5009 0.9009 0.8741 0.045 Uiso 1 1 calc R . .
C4 C 1.3423(13) 0.9851(7) 0.8112(6) 0.0407(12) Uani 1 1 d U . .
H4A H 1.4119 0.9985 0.7772 0.049 Uiso 1 1 calc R . .
C5 C 1.1883(12) 1.0220(6) 0.8029(5) 0.0344(10) Uani 1 1 d U . .
H5A H 1.1486 1.0595 0.7624 0.041 Uiso 1 1 calc R . .
C6 C 1.0907(9) 1.0026(5) 0.8558(4) 0.0225(8) Uani 1 1 d U . .
C7 C 0.9181(10) 1.0428(6) 0.8461(4) 0.0291(9) Uani 1 1 d U . .
H7A H 0.8425 1.0150 0.8033 0.035 Uiso 1 1 calc R . .
H7B H 0.9271 1.1025 0.8323 0.035 Uiso 1 1 calc R . .
S8 S 0.82443(15) 1.03801(10) 0.92730(9) 0.0169(2) Uani 1 1 d U . .
C9 C 0.9074(11) 1.1280(6) 0.9822(5) 0.0320(10) Uani 1 1 d U . .
H9A H 0.8836 1.1781 0.9494 0.038 Uiso 1 1 calc R . .
H9B H 0.8454 1.1347 1.0232 0.038 Uiso 1 1 calc R . .
S10 S 0.78213(17) 0.79247(10) 0.87670(8) 0.0165(2) Uani 1 1 d U . .
O11 O 0.8366(7) 0.8249(4) 0.9516(3) 0.0239(7) Uani 1 1 d U . .
O12 O 0.7971(12) 0.8523(6) 0.8191(4) 0.0477(12) Uani 1 1 d U . .
O13 O 0.6340(8) 0.7435(5) 0.8673(4) 0.0362(9) Uani 1 1 d U . .
C10 C 0.9426(12) 0.7168(7) 0.8679(6) 0.0365(10) Uani 1 1 d U . .
F11 F 0.9075(11) 0.6809(6) 0.8002(5) 0.0639(11) Uani 1 1 d U . .
F12 F 0.9494(9) 0.6546(5) 0.9192(5) 0.0536(10) Uani 1 1 d U . .
F13 F 1.0921(9) 0.7539(6) 0.8765(6) 0.0620(11) Uani 1 1 d U . .
Fe' Fe 1.0000 0.39882(11) 0.5000 0.0384(4) Uani 1 2 d SU . .
N1' N 0.8607(9) 0.3737(5) 0.5871(4) 0.0320(9) Uani 1 1 d U . .
C2' C 0.7079(10) 0.4084(6) 0.5820(5) 0.0365(10) Uani 1 1 d U . .
H2'A H 0.6685 0.4472 0.5425 0.044 Uiso 1 1 calc R . .
C3' C 0.6089(13) 0.3897(8) 0.6312(6) 0.0438(12) Uani 1 1 d U . .
H3'A H 0.5001 0.4129 0.6239 0.053 Uiso 1 1 calc R . .
C4' C 0.6652(15) 0.3376(8) 0.6914(7) 0.0470(12) Uani 1 1 d U . .
H4'A H 0.6008 0.3269 0.7282 0.056 Uiso 1 1 calc R . .
C5' C 0.8186(13) 0.3016(7) 0.6959(5) 0.0402(11) Uani 1 1 d U . .
H5'A H 0.8606 0.2637 0.7358 0.048 Uiso 1 1 calc R . .
C6' C 0.9125(11) 0.3197(6) 0.6433(5) 0.0317(10) Uani 1 1 d U . .
C7' C 1.0786(12) 0.2797(7) 0.6516(5) 0.0360(11) Uani 1 1 d U . .
H7'A H 1.0673 0.2198 0.6642 0.043 Uiso 1 1 calc R . .
H7'B H 1.1544 0.3059 0.6953 0.043 Uiso 1 1 calc R . .
S8' S 1.1768(3) 0.28482(16) 0.57237(14) 0.0481(5) Uani 1 1 d U . .
C9' C 1.0941(12) 0.1937(6) 0.5149(6) 0.0397(11) Uani 1 1 d U . .
H9'A H 1.1492 0.1905 0.4713 0.048 Uiso 1 1 calc R . .
H9'B H 1.1247 0.1424 0.5455 0.048 Uiso 1 1 calc R . .
S10' S 1.2203(4) 0.52955(15) 0.62336(13) 0.0475(5) Uani 1 1 d U . .
O11' O 1.1609(8) 0.4982(4) 0.5451(4) 0.0338(9) Uani 1 1 d U . .
O12' O 1.2242(13) 0.4678(6) 0.6797(4) 0.0545(13) Uani 1 1 d U . .
O13' O 1.3694(9) 0.5796(6) 0.6310(5) 0.0443(10) Uani 1 1 d U . .
C10' C 1.0633(14) 0.6057(7) 0.6333(6) 0.0398(11) Uani 1 1 d U . .
F11' F 1.1008(12) 0.6381(6) 0.7019(5) 0.0680(12) Uani 1 1 d U . .
F12' F 1.0494(9) 0.6655(5) 0.5828(5) 0.0544(10) Uani 1 1 d U . .
F13' F 0.9131(10) 0.5719(7) 0.6237(6) 0.0676(11) Uani 1 1 d U . .

loop_
_atom_site_aniso_label
_atom_site_aniso_U_11
_atom_site_aniso_U_22
_atom_site_aniso_U_33
_atom_site_aniso_U_23
_atom_site_aniso_U_13
_atom_site_aniso_U_12
Fe 0.0090(4) 0.0135(5) 0.0129(4) 0.000 0.0032(3) 0.000
N1 0.0225(16) 0.0225(16) 0.0202(15) -0.0006(13) 0.0062(13) -0.0004(13)
C2 0.0253(18) 0.030(2) 0.0317(19) 0.0009(17) 0.0089(16) 0.0032(16)
C3 0.034(2) 0.037(2) 0.046(2) -0.004(2) 0.0207(19) 0.001(2)
C4 0.051(3) 0.040(2) 0.040(2) -0.004(2) 0.029(2) -0.009(2)
C5 0.049(3) 0.032(2) 0.0257(19) 0.0028(17) 0.0163(19) -0.0054(19)
C6 0.030(2) 0.0204(17) 0.0174(16) -0.0015(14) 0.0044(15) -0.0036(15)
C7 0.036(2) 0.0266(19) 0.0211(18) 0.0058(16) -0.0011(16) 0.0007(17)
S8 0.0086(4) 0.0197(6) 0.0213(6) 0.0009(5) 0.0005(4) 0.0021(4)
C9 0.039(2) 0.0231(18) 0.030(2) -0.0023(16) -0.0008(18) 0.0084(17)
S10 0.0164(5) 0.0155(6) 0.0155(6) -0.0008(5) -0.0015(4) -0.0020(4)
O11 0.0286(16) 0.0220(14) 0.0209(14) -0.0043(13) 0.0046(13) -0.0038(13)
O12 0.078(3) 0.0318(18) 0.0241(16) 0.0098(15) -0.0097(18) -0.0141(19)
O13 0.0292(17) 0.0326(17) 0.0411(19) -0.0052(15) -0.0054(15) -0.0071(15)
C10 0.044(3) 0.030(2) 0.041(2) -0.0089(18) 0.023(2) -0.0043(19)
F11 0.095(3) 0.053(2) 0.058(2) -0.0303(18) 0.048(2) -0.019(2)
F12 0.060(2) 0.0326(17) 0.070(2) 0.0078(16) 0.0171(18) 0.0189(16)
F13 0.0404(19) 0.056(2) 0.098(3) -0.024(2) 0.0333(19) -0.0072(17)
Fe' 0.0543(9) 0.0257(7) 0.0283(7) 0.000 -0.0069(6) 0.000
N1' 0.0368(19) 0.0277(17) 0.0277(17) 0.0004(15) -0.0021(16) 0.0001(16)
C2' 0.037(2) 0.033(2) 0.037(2) 0.0012(18) 0.0030(18) 0.0017(18)
C3' 0.043(2) 0.039(2) 0.051(3) -0.004(2) 0.014(2) 0.000(2)
C4' 0.058(3) 0.043(2) 0.045(3) -0.005(2) 0.021(2) -0.007(2)
C5' 0.055(3) 0.034(2) 0.031(2) 0.0025(18) 0.009(2) -0.006(2)
C6' 0.042(2) 0.0247(18) 0.0241(18) -0.0011(16) -0.0035(17) -0.0043(17)
C7' 0.045(2) 0.030(2) 0.0264(19) 0.0041(17) -0.0079(18) 0.0019(18)
S8' 0.0655(12) 0.0317(10) 0.0364(9) -0.0004(8) -0.0134(9) 0.0082(9)
C9' 0.049(3) 0.026(2) 0.037(2) -0.0009(18) -0.007(2) 0.0058(19)
S10' 0.0781(13) 0.0267(9) 0.0279(9) -0.0004(7) -0.0110(9) -0.0012(9)
O11' 0.0421(18) 0.0272(16) 0.0272(16) -0.0044(14) -0.0037(15) -0.0013(15)
O12' 0.085(3) 0.0364(19) 0.0315(18) 0.0079(16) -0.012(2) -0.010(2)
O13' 0.0411(19) 0.0368(18) 0.047(2) -0.0055(17) -0.0089(17) -0.0026(16)
C10' 0.051(3) 0.032(2) 0.041(2) -0.0079(19) 0.021(2) -0.007(2)
F11' 0.103(3) 0.056(2) 0.057(2) -0.0289(18) 0.045(2) -0.018(2)
F12' 0.063(2) 0.0343(17) 0.068(2) 0.0064(17) 0.0200(18) 0.0159(16)
F13' 0.053(2) 0.059(2) 0.098(3) -0.022(2) 0.032(2) -0.0103(18)

loop_
_atom_type_symbol
_atom_type_description
_atom_type_scat_dispersion_real
_atom_type_scat_dispersion_imag
_atom_type_scat_source
C C 0.0033 0.0016 'International Tables Vol C Tables 4.2.6.8 and 6.1.1.4'
H H 0.0000 0.0000 'International Tables Vol C Tables 4.2.6.8 and 6.1.1.4'
N N 0.0061 0.0033 'International Tables Vol C Tables 4.2.6.8 and 6.1.1.4'
O O 0.0106 0.0060 'International Tables Vol C Tables 4.2.6.8 and 6.1.1.4'
F F 0.0171 0.0103 'International Tables Vol C Tables 4.2.6.8 and 6.1.1.4'
S S 0.1246 0.1234 'International Tables Vol C Tables 4.2.6.8 and 6.1.1.4'
Fe Fe 0.3463 0.8444 'International Tables Vol C Tables 4.2.6.8 and 6.1.1.4'

loop_
_geom_angle_atom_site_label_1
_geom_angle_atom_site_label_2
_geom_angle_atom_site_label_3
_geom_angle
_geom_angle_site_symmetry_1
_geom_angle_site_symmetry_3
_geom_angle_publ_flag
O11 Fe O11 84.9(3) . 2_757 ?
O11 Fe N1 92.5(2) . 2_757 ?
O11 Fe N1 103.2(2) 2_757 2_757 ?
O11 Fe N1 103.2(2) . . ?
O11 Fe N1 92.5(2) 2_757 . ?
N1 Fe N1 158.7(4) 2_757 . ?
O11 Fe S8 172.19(15) . 2_757 ?
O11 Fe S8 94.50(17) 2_757 2_757 ?
N1 Fe S8 80.01(18) 2_757 2_757 ?
N1 Fe S8 84.55(18) . 2_757 ?
O11 Fe S8 94.50(17) . . ?
O11 Fe S8 172.19(15) 2_757 . ?
N1 Fe S8 84.55(17) 2_757 . ?
N1 Fe S8 80.01(17) . . ?
S8 Fe S8 87.13(8) 2_757 . ?
C2 N1 C6 117.6(6) . . ?
C2 N1 Fe 119.7(5) . . ?
C6 N1 Fe 122.7(5) . . ?
N1 C2 C3 123.6(8) . . ?
C2 C3 C4 118.1(8) . . ?
C5 C4 C3 120.3(7) . . ?
C4 C5 C6 118.3(8) . . ?
N1 C6 C5 122.2(7) . . ?
N1 C6 C7 119.5(6) . . ?
C5 C6 C7 118.4(7) . . ?
C6 C7 S8 115.6(5) . . ?
C9 S8 C7 104.0(4) . . ?
C9 S8 Fe 100.4(3) . . ?
C7 S8 Fe 99.4(3) . . ?
C9 C9 S8 117.6(4) 2_757 . ?
O13 S10 O11 113.5(4) . . ?
O13 S10 O12 118.6(5) . . ?
O11 S10 O12 113.0(4) . . ?
O13 S10 C10 104.0(4) . . ?
O11 S10 C10 103.6(4) . . ?
O12 S10 C10 101.7(5) . . ?
S10 O11 Fe 134.4(4) . . ?
F11 C10 F13 108.2(8) . . ?
F11 C10 F12 106.8(9) . . ?
F13 C10 F12 109.8(10) . . ?
F11 C10 S10 110.2(8) . . ?
F13 C10 S10 111.1(7) . . ?
F12 C10 S10 110.7(6) . . ?
O11' Fe' O11' 82.9(4) . 2_756 ?
O11' Fe' N1' 103.8(3) . . ?
O11' Fe' N1' 92.2(3) 2_756 . ?
O11' Fe' N1' 92.2(3) . 2_756 ?
O11' Fe' N1' 103.8(3) 2_756 2_756 ?
N1' Fe' N1' 158.8(4) . 2_756 ?
O11' Fe' S8' 171.15(19) . 2_756 ?
O11' Fe' S8' 95.5(2) 2_756 2_756 ?
N1' Fe' S8' 84.9(2) . 2_756 ?
N1' Fe' S8' 79.8(2) 2_756 2_756 ?
O11' Fe' S8' 95.5(2) . . ?
O11' Fe' S8' 171.15(19) 2_756 . ?
N1' Fe' S8' 79.8(2) . . ?
N1' Fe' S8' 84.9(2) 2_756 . ?
S8' Fe' S8' 87.48(14) 2_756 . ?
C6' N1' C2' 117.3(8) . . ?
C6' N1' Fe' 122.8(6) . . ?
C2' N1' Fe' 119.7(6) . . ?
N1' C2' C3' 122.5(9) . . ?
C2' C3' C4' 120.4(10) . . ?
C5' C4' C3' 116.9(9) . . ?
C4' C5' C6' 120.8(10) . . ?
N1' C6' C5' 121.9(9) . . ?
N1' C6' C7' 119.7(8) . . ?
C5' C6' C7' 118.4(8) . . ?
C6' C7' S8' 117.2(6) . . ?
C7' S8' C9' 104.1(5) . . ?
C7' S8' Fe' 98.2(3) . . ?
C9' S8' Fe' 99.9(3) . . ?
C9' C9' S8' 115.3(6) 2_756 . ?
O12' S10' O13' 115.2(5) . . ?
O12' S10' O11' 114.1(5) . . ?
O13' S10' O11' 112.3(5) . . ?
O12' S10' C10' 107.7(6) . . ?
O13' S10' C10' 103.1(5) . . ?
O11' S10' C10' 102.9(5) . . ?
S10' O11' Fe' 132.4(4) . . ?
F12' C10' F11' 109.9(10) . . ?
F12' C10' F13' 105.2(11) . . ?
F11' C10' F13' 108.0(9) . . ?
F12' C10' S10' 112.3(6) . . ?
F11' C10' S10' 109.1(9) . . ?
F13' C10' S10' 112.2(8) . . ?

loop_
_geom_bond_atom_site_label_1
_geom_bond_atom_site_label_2
_geom_bond_distance
_geom_bond_site_symmetry_2
_geom_bond_publ_flag
Fe O11 2.132(6) . ?
Fe O11 2.132(6) 2_757 ?
Fe N1 2.183(6) 2_757 ?
Fe N1 2.183(6) . ?
Fe S8 2.5180(18) 2_757 ?
Fe S8 2.5180(18) . ?
N1 C2 1.352(9) . ?
N1 C6 1.352(10) . ?
C2 C3 1.377(10) . ?
C3 C4 1.384(16) . ?
C4 C5 1.372(15) . ?
C5 C6 1.407(10) . ?
C6 C7 1.530(11) . ?
C7 S8 1.799(8) . ?
S8 C9 1.796(10) . ?
C9 C9 1.521(17) 2_757 ?
S10 O13 1.425(7) . ?
S10 O11 1.433(6) . ?
S10 O12 1.439(7) . ?
S10 C10 1.817(10) . ?
C10 F11 1.329(12) . ?
C10 F13 1.341(12) . ?
C10 F12 1.351(13) . ?
Fe' O11' 2.114(7) . ?
Fe' O11' 2.114(7) 2_756 ?
Fe' N1' 2.172(8) . ?
Fe' N1' 2.172(8) 2_756 ?
Fe' S8' 2.515(3) 2_756 ?
Fe' S8' 2.515(3) . ?
N1' C6' 1.332(11) . ?
N1' C2' 1.355(11) . ?
C2' C3' 1.360(13) . ?
C3' C4' 1.370(18) . ?
C4' C5' 1.370(16) . ?
C5' C6' 1.376(12) . ?
C6' C7' 1.483(13) . ?
C7' S8' 1.790(10) . ?
S8' C9' 1.833(11) . ?
C9' C9' 1.52(2) 2_756 ?
S10' O12' 1.413(9) . ?
S10' O13' 1.443(8) . ?
S10' O11' 1.485(7) . ?
S10' C10' 1.806(11) . ?
C10' F12' 1.310(14) . ?
C10' F11' 1.321(13) . ?
C10' F13' 1.323(13) . ?
